data_2213809
loop_
_publ_author_name
'Chen, Yi-Feng'
'Ng, Seik Weng'

_publ_section_title
;
 1,2-Bis[(2-hydroxy-3-methoxyphenyl)methylamino]benzene
;
_journal_coeditor_code HB2420
_journal_issue 6
_journal_name_full 'Acta Crystallographica Section E'
_journal_page_first o2988
_journal_page_last o2988
_journal_paper_doi 10.1107/S160053680702452X
_journal_volume 63
_journal_year 2007
_chemical_formula_iupac 'C22 H24 N2 O4'
_chemical_formula_moiety 'C22 H24 N2 O4'
_chemical_formula_sum 'C22 H24 N2 O4'
_chemical_formula_weight 380.43
_chemical_name_systematic
;
1,2-Bis[(2-hydroxy-3-methoxyphenyl)methylamino]benzene
;
_space_group_IT_number 61
_symmetry_cell_setting orthorhombic
_symmetry_space_group_name_Hall '-P 2ac 2ab'
_symmetry_space_group_name_H-M 'P b c a'
_atom_sites_solution_hydrogens geom
_atom_sites_solution_primary direct
_atom_sites_solution_secondary difmap
_audit_creation_method SHELXL97
_cell_angle_alpha 90.00
_cell_angle_beta 90.00
_cell_angle_gamma 90.00
_cell_formula_units_Z 8
_cell_length_a 10.4665(7)
_cell_length_b 15.7780(10)
_cell_length_c 23.439(2)
_cell_measurement_reflns_used 3418
_cell_measurement_temperature 295(2)
_cell_measurement_theta_max 21.5
_cell_measurement_theta_min 2.6
_cell_volume 3870.7(5)
_computing_cell_refinement 'SAINT (Bruker, 2003)'
_computing_data_collection 'SMART (Bruker, 2003)'
_computing_data_reduction SAINT
_computing_molecular_graphics 'X-SEED (Barbour, 2001)'
_computing_publication_material 'publCIF (Westrip, 2007)'
_computing_structure_refinement 'SHELXL97 (Sheldrick, 1997)'
_computing_structure_solution 'SHELXS97 (Sheldrick, 1997)'
_diffrn_ambient_temperature 295(2)
_diffrn_measured_fraction_theta_full 0.99
_diffrn_measured_fraction_theta_max 0.99
_diffrn_measurement_device_type 'Bruker APEX CCD area-detector'
_diffrn_measurement_method '\f and \w'
_diffrn_radiation_monochromator graphite
_diffrn_radiation_source 'fine-focus sealed tube'
_diffrn_radiation_type MoK\a
_diffrn_radiation_wavelength 0.71073
_diffrn_reflns_av_R_equivalents 0.052
_diffrn_reflns_av_sigmaI/netI 0.045
_diffrn_reflns_limit_h_max 13
_diffrn_reflns_limit_h_min -13
_diffrn_reflns_limit_k_max 19
_diffrn_reflns_limit_k_min -20
_diffrn_reflns_limit_l_max 22
_diffrn_reflns_limit_l_min -30
_diffrn_reflns_number 21495
_diffrn_reflns_theta_full 27.5
_diffrn_reflns_theta_max 27.5
_diffrn_reflns_theta_min 2.5
_diffrn_standards_decay_% 0
_diffrn_standards_interval_count 0
_diffrn_standards_interval_time 0
_diffrn_standards_number 0
_exptl_absorpt_coefficient_mu 0.090
_exptl_absorpt_correction_type none
_exptl_crystal_colour brown
_exptl_crystal_density_diffrn 1.306
_exptl_crystal_density_method 'not measured'
_exptl_crystal_description block
_exptl_crystal_F_000 1616
_exptl_crystal_size_max 0.37
_exptl_crystal_size_mid 0.27
_exptl_crystal_size_min 0.18
_refine_diff_density_max 0.16
_refine_diff_density_min -0.14
_refine_ls_extinction_method none
_refine_ls_goodness_of_fit_ref 0.99
_refine_ls_hydrogen_treatment mixed
_refine_ls_matrix_type full
_refine_ls_number_parameters 269
_refine_ls_number_reflns 4411
_refine_ls_number_restraints 4
_refine_ls_restrained_S_all 0.99
_refine_ls_R_factor_all 0.109
_refine_ls_R_factor_gt 0.045
_refine_ls_shift/su_max 0.001
_refine_ls_shift/su_mean 0.000
_refine_ls_structure_factor_coef Fsqd
_refine_ls_weighting_details 'calc w = 1/[\s^2^(Fo^2^)+(0.0522P)^2^+0.9447P] where P=(Fo^2^+2Fc^2^)/3'
_refine_ls_weighting_scheme calc
_refine_ls_wR_factor_gt 0.102
_refine_ls_wR_factor_ref 0.132
_reflns_number_gt 2372
_reflns_number_total 4411
_reflns_threshold_expression I>2\s(I)
_cod_data_source_file hb2420.cif
_cod_data_source_block I
_cod_original_cell_volume 3870.8(4)
_cod_database_code 2213809
_cod_database_fobs_code 2213809

loop_
_symmetry_equiv_pos_as_xyz
'x, y, z'
'-x+1/2, -y, z+1/2'
'x+1/2, -y+1/2, -z'
'-x, y+1/2, -z+1/2'
'-x, -y, -z'
'x-1/2, y, -z-1/2'
'-x-1/2, y-1/2, z'
'x, -y-1/2, z-1/2'

loop_
_atom_site_type_symbol
_atom_site_label
_atom_site_fract_x
_atom_site_fract_y
_atom_site_fract_z
_atom_site_U_iso_or_equiv
_atom_site_adp_type
_atom_site_calc_flag
_atom_site_refinement_flags
_atom_site_occupancy
O O1 0.32120(15) 0.66198(11) 0.60670(6) 0.0675(5) Uani d . 1
O O2 0.36109(14) 0.67543(11) 0.71842(7) 0.0606(4) Uani d D 1
O O3 0.86678(13) 0.46432(10) 0.76967(6) 0.0504(4) Uani d D 1
O O4 1.08944(13) 0.50169(11) 0.81913(6) 0.0674(5) Uani d . 1
N N1 0.59204(16) 0.65856(11) 0.78926(7) 0.0459(4) Uani d D 1
N N2 0.59019(15) 0.49037(11) 0.81097(7) 0.0426(4) Uani d D 1
C C1 0.44971(19) 0.70552(13) 0.68120(9) 0.0467(5) Uani d . 1
C C2 0.4333(2) 0.70033(13) 0.62250(9) 0.0504(5) Uani d . 1
C C3 0.5247(2) 0.73288(15) 0.58635(10) 0.0622(6) Uani d . 1
H H3 0.5144 0.7293 0.5470 0.075 Uiso calc R 1
C C4 0.6333(2) 0.77142(17) 0.60961(11) 0.0719(7) Uani d . 1
H H4 0.6950 0.7942 0.5855 0.086 Uiso calc R 1
C C5 0.6496(2) 0.77591(15) 0.66762(11) 0.0645(7) Uani d . 1
H H5 0.7226 0.8012 0.6825 0.077 Uiso calc R 1
C C6 0.55805(18) 0.74309(13) 0.70423(9) 0.0480(5) Uani d . 1
C C7 0.2956(3) 0.65090(18) 0.54835(10) 0.0794(8) Uani d . 1
H H7A 0.2146 0.6231 0.5438 0.119 Uiso calc R 1
H H7B 0.3615 0.6168 0.5315 0.119 Uiso calc R 1
H H7C 0.2931 0.7052 0.5299 0.119 Uiso calc R 1
C C8 0.5692(2) 0.74491(13) 0.76782(9) 0.0549(6) Uani d . 1
H H8A 0.6393 0.7816 0.7789 0.066 Uiso calc R 1
H H8B 0.4912 0.7673 0.7843 0.066 Uiso calc R 1
C C9 0.54105(17) 0.63253(13) 0.84202(8) 0.0439(5) Uani d . 1
C C10 0.4937(2) 0.68866(16) 0.88249(9) 0.0625(6) Uani d . 1
H H10 0.4947 0.7467 0.8755 0.075 Uiso calc R 1
C C11 0.4449(2) 0.65783(19) 0.93341(10) 0.0743(8) Uani d . 1
H H11 0.4115 0.6954 0.9601 0.089 Uiso calc R 1
C C12 0.4452(2) 0.57282(19) 0.94485(9) 0.0687(7) Uani d . 1
H H12 0.4114 0.5527 0.9790 0.082 Uiso calc R 1
C C13 0.49600(19) 0.51689(15) 0.90553(8) 0.0531(5) Uani d . 1
H H13 0.4975 0.4592 0.9138 0.064 Uiso calc R 1
C C14 0.54468(17) 0.54540(13) 0.85409(8) 0.0405(5) Uani d . 1
C C15 0.65038(19) 0.40989(13) 0.82723(9) 0.0483(5) Uani d . 1
H H15A 0.6634 0.3760 0.7932 0.058 Uiso calc R 1
H H15B 0.5928 0.3790 0.8521 0.058 Uiso calc R 1
C C16 0.77694(19) 0.42103(12) 0.85726(8) 0.0447(5) Uani d . 1
C C17 0.7925(2) 0.40482(14) 0.91521(9) 0.0590(6) Uani d . 1
H H17 0.7243 0.3835 0.9362 0.071 Uiso calc R 1
C C18 0.9069(3) 0.41991(17) 0.94171(10) 0.0749(8) Uani d . 1
H H18 0.9159 0.4084 0.9804 0.090 Uiso calc R 1
C C19 1.0091(2) 0.45205(16) 0.91134(10) 0.0684(7) Uani d . 1
H H19 1.0864 0.4625 0.9297 0.082 Uiso calc R 1
C C20 0.9966(2) 0.46862(14) 0.85399(9) 0.0524(5) Uani d . 1
C C21 0.88098(19) 0.45128(12) 0.82675(8) 0.0428(5) Uani d . 1
C C22 1.2061(2) 0.52865(19) 0.84492(11) 0.0809(8) Uani d . 1
H H22A 1.2624 0.5504 0.8161 0.121 Uiso calc R 1
H H22B 1.2458 0.4814 0.8637 0.121 Uiso calc R 1
H H22C 1.1885 0.5723 0.8723 0.121 Uiso calc R 1
H H2O 0.2899(16) 0.6617(18) 0.7028(11) 0.111(11) Uiso d D 1
H H3O 0.9387(14) 0.4747(16) 0.7532(9) 0.084(9) Uiso d D 1
H H1N 0.5700(19) 0.6231(11) 0.7634(7) 0.053(6) Uiso d D 1
H H2N 0.6401(15) 0.5163(11) 0.7879(7) 0.042(6) Uiso d D 1

loop_
_atom_site_aniso_label
_atom_site_aniso_U_11
_atom_site_aniso_U_22
_atom_site_aniso_U_33
_atom_site_aniso_U_12
_atom_site_aniso_U_13
_atom_site_aniso_U_23
O1 0.0620(10) 0.0901(13) 0.0504(9) -0.0097(9) -0.0049(8) -0.0025(8)
O2 0.0473(9) 0.0791(12) 0.0555(10) -0.0105(8) 0.0002(8) 0.0063(8)
O3 0.0445(8) 0.0652(10) 0.0414(8) -0.0049(8) -0.0054(7) 0.0027(7)
O4 0.0427(8) 0.1014(14) 0.0581(10) -0.0082(9) -0.0091(7) -0.0113(9)
N1 0.0495(10) 0.0381(10) 0.0501(11) 0.0026(8) -0.0049(8) -0.0011(8)
N2 0.0432(9) 0.0437(10) 0.0411(10) 0.0003(8) 0.0025(8) -0.0007(8)
C1 0.0440(11) 0.0421(12) 0.0540(13) 0.0062(10) 0.0009(10) 0.0054(9)
C2 0.0465(12) 0.0496(13) 0.0552(13) 0.0064(10) -0.0020(10) 0.0029(10)
C3 0.0634(15) 0.0695(17) 0.0539(14) 0.0108(13) 0.0049(12) 0.0087(12)
C4 0.0569(14) 0.0809(19) 0.0779(18) -0.0008(13) 0.0124(13) 0.0230(14)
C5 0.0486(13) 0.0611(16) 0.0839(18) -0.0048(11) -0.0050(12) 0.0166(13)
C6 0.0447(11) 0.0366(11) 0.0627(13) 0.0052(9) -0.0059(10) 0.0077(10)
C7 0.0802(18) 0.105(2) 0.0529(15) -0.0062(16) -0.0019(13) -0.0120(14)
C8 0.0557(13) 0.0400(12) 0.0689(15) 0.0010(11) -0.0137(11) -0.0005(10)
C9 0.0380(10) 0.0528(13) 0.0409(11) 0.0045(9) -0.0087(9) -0.0052(9)
C10 0.0689(15) 0.0640(16) 0.0544(14) 0.0181(12) -0.0107(12) -0.0135(11)
C11 0.0770(17) 0.096(2) 0.0496(15) 0.0328(16) -0.0064(12) -0.0218(14)
C12 0.0580(14) 0.107(2) 0.0413(13) 0.0199(15) 0.0027(11) -0.0002(13)
C13 0.0435(11) 0.0702(15) 0.0455(12) 0.0044(11) -0.0001(10) 0.0032(11)
C14 0.0315(9) 0.0523(13) 0.0378(10) 0.0039(9) -0.0067(8) -0.0036(9)
C15 0.0513(12) 0.0391(12) 0.0546(13) -0.0032(10) 0.0028(10) -0.0029(9)
C16 0.0523(12) 0.0354(11) 0.0463(12) 0.0069(9) -0.0020(10) -0.0015(9)
C17 0.0664(15) 0.0620(15) 0.0487(13) 0.0086(12) 0.0052(12) 0.0084(11)
C18 0.0862(19) 0.094(2) 0.0442(14) 0.0218(16) -0.0122(14) 0.0050(13)
C19 0.0602(14) 0.0934(19) 0.0515(14) 0.0155(14) -0.0145(12) -0.0066(13)
C20 0.0477(12) 0.0617(15) 0.0478(12) 0.0077(11) -0.0072(10) -0.0092(10)
C21 0.0482(12) 0.0391(11) 0.0409(11) 0.0071(9) -0.0078(9) -0.0031(9)
C22 0.0468(13) 0.113(2) 0.0827(18) -0.0067(14) -0.0139(13) -0.0261(16)

loop_
_atom_type_symbol
_atom_type_description
_atom_type_scat_dispersion_real
_atom_type_scat_dispersion_imag
_atom_type_scat_source
C C 0.0033 0.0016 'International Tables Vol C Tables 4.2.6.8 and 6.1.1.4'
H H 0.0000 0.0000 'International Tables Vol C Tables 4.2.6.8 and 6.1.1.4'
N N 0.0061 0.0033 'International Tables Vol C Tables 4.2.6.8 and 6.1.1.4'
O O 0.0106 0.0060 'International Tables Vol C Tables 4.2.6.8 and 6.1.1.4'

loop_
_geom_angle_atom_site_label_1
_geom_angle_atom_site_label_2
_geom_angle_atom_site_label_3
_geom_angle
C2 O1 C7 118.78(18)
C1 O2 H2O 114(2)
C21 O3 H3O 111.9(17)
C20 O4 C22 117.84(18)
C9 N1 C8 120.56(17)
C9 N1 H1N 109.2(14)
C8 N1 H1N 108.6(14)
C14 N2 C15 119.34(16)
C14 N2 H2N 111.3(13)
C15 N2 H2N 108.4(13)
O2 C1 C6 117.19(18)
O2 C1 C2 122.08(19)
C6 C1 C2 120.7(2)
O1 C2 C3 126.3(2)
O1 C2 C1 113.52(18)
C3 C2 C1 120.1(2)
C2 C3 C4 119.1(2)
C2 C3 H3 120.5
C4 C3 H3 120.5
C5 C4 C3 120.6(2)
C5 C4 H4 119.7
C3 C4 H4 119.7
C4 C5 C6 120.6(2)
C4 C5 H5 119.7
C6 C5 H5 119.7
C5 C6 C1 118.9(2)
C5 C6 C8 123.8(2)
C1 C6 C8 117.36(19)
O1 C7 H7A 109.5
O1 C7 H7B 109.5
H7A C7 H7B 109.5
O1 C7 H7C 109.5
H7A C7 H7C 109.5
H7B C7 H7C 109.5
N1 C8 C6 109.58(17)
N1 C8 H8A 109.8
C6 C8 H8A 109.8
N1 C8 H8B 109.8
C6 C8 H8B 109.8
H8A C8 H8B 108.2
C10 C9 C14 119.76(19)
C10 C9 N1 123.3(2)
C14 C9 N1 116.89(16)
C11 C10 C9 119.7(2)
C11 C10 H10 120.1
C9 C10 H10 120.1
C12 C11 C10 120.8(2)
C12 C11 H11 119.6
C10 C11 H11 119.6
C11 C12 C13 119.8(2)
C11 C12 H12 120.1
C13 C12 H12 120.1
C12 C13 C14 121.0(2)
C12 C13 H13 119.5
C14 C13 H13 119.5
C13 C14 C9 118.94(18)
C13 C14 N2 123.13(19)
C9 C14 N2 117.78(17)
N2 C15 C16 113.37(16)
N2 C15 H15A 108.9
C16 C15 H15A 108.9
N2 C15 H15B 108.9
C16 C15 H15B 108.9
H15A C15 H15B 107.7
C21 C16 C17 118.33(19)
C21 C16 C15 119.22(17)
C17 C16 C15 122.41(19)
C18 C17 C16 120.8(2)
C18 C17 H17 119.6
C16 C17 H17 119.6
C17 C18 C19 120.5(2)
C17 C18 H18 119.8
C19 C18 H18 119.8
C20 C19 C18 120.0(2)
C20 C19 H19 120.0
C18 C19 H19 120.0
O4 C20 C19 125.9(2)
O4 C20 C21 114.60(18)
C19 C20 C21 119.5(2)
O3 C21 C16 118.21(17)
O3 C21 C20 120.97(19)
C16 C21 C20 120.82(18)
O4 C22 H22A 109.5
O4 C22 H22B 109.5
H22A C22 H22B 109.5
O4 C22 H22C 109.5
H22A C22 H22C 109.5
H22B C22 H22C 109.5

loop_
_geom_bond_atom_site_label_1
_geom_bond_atom_site_label_2
_geom_bond_distance
O1 C2 1.372(3)
O1 C7 1.405(3)
O2 C1 1.359(2)
O2 H2O 0.858(10)
O3 C21 1.362(2)
O3 H3O 0.862(10)
O4 C20 1.373(3)
O4 C22 1.427(2)
N1 C9 1.408(2)
N1 C8 1.472(3)
N1 H1N 0.857(9)
N2 C14 1.415(2)
N2 C15 1.468(3)
N2 H2N 0.856(9)
C1 C6 1.389(3)
C1 C2 1.389(3)
C2 C3 1.377(3)
C3 C4 1.400(3)
C3 H3 0.9300
C4 C5 1.372(3)
C4 H4 0.9300
C5 C6 1.387(3)
C5 H5 0.9300
C6 C8 1.495(3)
C7 H7A 0.9600
C7 H7B 0.9600
C7 H7C 0.9600
C8 H8A 0.9700
C8 H8B 0.9700
C9 C10 1.389(3)
C9 C14 1.404(3)
C10 C11 1.387(3)
C10 H10 0.9300
C11 C12 1.368(4)
C11 H11 0.9300
C12 C13 1.382(3)
C12 H12 0.9300
C13 C14 1.384(3)
C13 H13 0.9300
C15 C16 1.510(3)
C15 H15A 0.9700
C15 H15B 0.9700
C16 C21 1.387(3)
C16 C17 1.392(3)
C17 C18 1.370(3)
C17 H17 0.9300
C18 C19 1.381(3)
C18 H18 0.9300
C19 C20 1.376(3)
C19 H19 0.9300
C20 C21 1.395(3)
C22 H22A 0.9600
C22 H22B 0.9600
C22 H22C 0.9600

loop_
_geom_hbond_atom_site_label_D
_geom_hbond_atom_site_label_H
_geom_hbond_atom_site_label_A
_geom_hbond_site_symmetry_A
_geom_hbond_distance_DH
_geom_hbond_distance_HA
_geom_hbond_distance_DA
_geom_hbond_angle_DHA
_geom_hbond_publ_flag
O2 H2O N1 6_557 0.860(10) 2.08(2) 2.834(2) 146(3) yes
O3 H3O N2 6_657 0.860(10) 2.200(10) 3.035(2) 163(2) yes
N1 H1N O2 . 0.860(10) 2.56(2) 2.945(2) 108(2) yes
N2 H2N O3 . 0.860(10) 2.55(2) 3.080(2) 121(2) yes
N2 H2N O4 6_557 0.860(10) 2.57(2) 3.055(2) 117(2) yes

loop_
_geom_torsion_atom_site_label_1
_geom_torsion_atom_site_label_2
_geom_torsion_atom_site_label_3
_geom_torsion_atom_site_label_4
_geom_torsion
C7 O1 C2 C3 2.4(3)
C7 O1 C2 C1 -178.2(2)
O2 C1 C2 O1 -0.4(3)
C6 C1 C2 O1 -179.61(18)
O2 C1 C2 C3 178.97(19)
C6 C1 C2 C3 -0.2(3)
O1 C2 C3 C4 178.9(2)
C1 C2 C3 C4 -0.3(3)
C2 C3 C4 C5 0.8(4)
C3 C4 C5 C6 -0.6(4)
C4 C5 C6 C1 0.1(3)
C4 C5 C6 C8 179.5(2)
O2 C1 C6 C5 -178.86(19)
C2 C1 C6 C5 0.4(3)
O2 C1 C6 C8 1.7(3)
C2 C1 C6 C8 -179.09(18)
C9 N1 C8 C6 -145.63(18)
C5 C6 C8 N1 -109.3(2)
C1 C6 C8 N1 70.2(2)
C8 N1 C9 C10 -15.4(3)
C8 N1 C9 C14 167.46(17)
C14 C9 C10 C11 -3.0(3)
N1 C9 C10 C11 179.90(19)
C9 C10 C11 C12 1.4(4)
C10 C11 C12 C13 0.7(4)
C11 C12 C13 C14 -1.2(3)
C12 C13 C14 C9 -0.4(3)
C12 C13 C14 N2 -175.84(19)
C10 C9 C14 C13 2.5(3)
N1 C9 C14 C13 179.80(16)
C10 C9 C14 N2 178.18(17)
N1 C9 C14 N2 -4.5(2)
C15 N2 C14 C13 -32.3(3)
C15 N2 C14 C9 152.26(17)
C14 N2 C15 C16 -67.7(2)
N2 C15 C16 C21 -68.9(2)
N2 C15 C16 C17 108.8(2)
C21 C16 C17 C18 1.2(3)
C15 C16 C17 C18 -176.5(2)
C16 C17 C18 C19 0.4(4)
C17 C18 C19 C20 -0.4(4)
C22 O4 C20 C19 -6.0(3)
C22 O4 C20 C21 174.1(2)
C18 C19 C20 O4 178.9(2)
C18 C19 C20 C21 -1.2(3)
C17 C16 C21 O3 177.79(18)
C15 C16 C21 O3 -4.4(3)
C17 C16 C21 C20 -2.8(3)
C15 C16 C21 C20 174.97(18)
O4 C20 C21 O3 2.1(3)
C19 C20 C21 O3 -177.81(19)
O4 C20 C21 C16 -177.26(18)
C19 C20 C21 C16 2.8(3)

loop_
_cod_related_entry_id
_cod_related_entry_database
_cod_related_entry_code
1 ChemSpider 21124016
